data_4105115
loop_
_publ_author_name
'Alessandro Zanardi'
'Jos\'e A. Mata'
'Eduardo Peris'

_publ_contact_author_address
;Dept. Qu\'imica Inorg\`anica i Org\`anica
Universitat Jaume I
Avda. Vicent Sos Bayn/n
12071 Castell\'o (Spain)
;
_publ_contact_author_email jmata@qio.uji.es
_publ_contact_author_fax 964728214
_publ_contact_author_name 'Jose A. Mata Martinez'
_publ_contact_author_phone 964729166
_publ_section_title
;
 Well-Defined Ir/Pd Complexes with a Triazolyl-diylidene Bridge as
 Catalysts for Multiple Tandem Reactions
;
_journal_name_full 'Journal of the American Chemical Society'
_journal_page_first 14531
_journal_page_last 14537
_journal_paper_doi 10.1021/ja906028g
_journal_volume 131
_journal_year 2009
_chemical_formula_moiety 'C31 H50 Cl8 Ir2 N6 Pd, CH2Cl2'
_chemical_formula_sum 'C32 H52 Cl10 Ir2 N6 Pd'
_chemical_formula_weight 1366.10
_space_group_IT_number 14
_symmetry_cell_setting monoclinic
_symmetry_Int_Tables_number 14
_symmetry_space_group_name_Hall '-P 2ybc'
_symmetry_space_group_name_H-M 'P 1 21/c 1'
_atom_sites_solution_hydrogens geom
_atom_sites_solution_primary direct
_atom_sites_solution_secondary difmap
_audit_creation_method SHELXL-97
_cell_angle_alpha 90.00
_cell_angle_beta 99.2250(10)
_cell_angle_gamma 90.00
_cell_formula_units_Z 2
_cell_length_a 8.6071(5)
_cell_length_b 17.8320(9)
_cell_length_c 14.8374(7)
_cell_measurement_temperature 293(2)
_cell_volume 2247.8(2)
_computing_structure_refinement 'SHELXL-97 (Sheldrick, 1997)'
_computing_structure_solution 'SHELXS-97 (Sheldrick, 1990)'
_diffrn_ambient_temperature 293(2)
_diffrn_measured_fraction_theta_full 1.000
_diffrn_measured_fraction_theta_max 1.000
_diffrn_radiation_monochromator graphite
_diffrn_radiation_probe x-ray
_diffrn_radiation_type MoK\a
_diffrn_radiation_wavelength 0.71073
_diffrn_reflns_av_R_equivalents 0.0596
_diffrn_reflns_av_sigmaI/netI 0.0718
_diffrn_reflns_limit_h_max 11
_diffrn_reflns_limit_h_min -10
_diffrn_reflns_limit_k_max 23
_diffrn_reflns_limit_k_min -15
_diffrn_reflns_limit_l_max 19
_diffrn_reflns_limit_l_min -17
_diffrn_reflns_number 15388
_diffrn_reflns_theta_full 27.50
_diffrn_reflns_theta_max 27.50
_diffrn_reflns_theta_min 1.80
_diffrn_source 'fine-focus sealed tube'
_exptl_absorpt_coefficient_mu 6.927
_exptl_absorpt_correction_T_max 0.5442
_exptl_absorpt_correction_T_min 0.4662
_exptl_absorpt_correction_type empirical
_exptl_crystal_colour Orange
_exptl_crystal_density_diffrn 2.018
_exptl_crystal_description Prism
_exptl_crystal_F_000 1312
_exptl_crystal_recrystallization_method 'mixtures of MeCN/CH2Cl2 slow evaporation'
_exptl_crystal_size_max 0.13
_exptl_crystal_size_mid 0.11
_exptl_crystal_size_min 0.10
_refine_diff_density_max 1.583
_refine_diff_density_min -0.836
_refine_diff_density_rms 0.162
_refine_ls_extinction_method none
_refine_ls_goodness_of_fit_ref 1.022
_refine_ls_hydrogen_treatment constr
_refine_ls_matrix_type full
_refine_ls_number_parameters 238
_refine_ls_number_reflns 5166
_refine_ls_number_restraints 0
_refine_ls_restrained_S_all 1.022
_refine_ls_R_factor_all 0.0697
_refine_ls_R_factor_gt 0.0373
_refine_ls_shift/su_max 0.001
_refine_ls_shift/su_mean 0.000
_refine_ls_structure_factor_coef Fsqd
_refine_ls_weighting_details 'calc w=1/[\s^2^(Fo^2^)+(0.0309P)^2^+0.0000P] where P=(Fo^2^+2Fc^2^)/3'
_refine_ls_weighting_scheme calc
_refine_ls_wR_factor_gt 0.0745
_refine_ls_wR_factor_ref 0.0841
_reflns_number_gt 3669
_reflns_number_total 5166
_reflns_threshold_expression >2sigma(I)
_cod_data_source_file ja906028g_si_001.cif
_cod_data_source_block str1022m
_cod_original_sg_symbol_H-M 'P 21/c'
_cod_database_code 4105115

loop_
_symmetry_equiv_pos_as_xyz
'x, y, z'
'-x, y+1/2, -z+1/2'
'-x, -y, -z'
'x, -y-1/2, z-1/2'

loop_
_atom_site_label
_atom_site_type_symbol
_atom_site_fract_x
_atom_site_fract_y
_atom_site_fract_z
_atom_site_U_iso_or_equiv
_atom_site_adp_type
_atom_site_occupancy
_atom_site_symmetry_multiplicity
_atom_site_calc_flag
_atom_site_refinement_flags
Ir1 Ir 1.66073(3) -0.320035(12) -0.100930(16) 0.02796(8) Uani 1 1 d .
Cl1 Cl 1.9378(2) -0.33242(10) -0.10129(15) 0.0564(5) Uani 1 1 d .
N1 N 1.5852(6) -0.1560(2) -0.0631(3) 0.0293(12) Uani 1 1 d .
C1 C 1.6868(7) -0.2161(3) -0.0451(4) 0.0258(13) Uani 1 1 d .
Pd2 Pd 1.5000 0.0000 0.0000 0.03168(17) Uani 1 2 d S
Cl2 Cl 1.6526(2) -0.27117(10) -0.25407(12) 0.0530(5) Uani 1 1 d .
N2 N 1.7890(6) -0.1920(3) 0.0265(4) 0.0325(12) Uani 1 1 d .
C2 C 1.6239(7) -0.0970(3) -0.0045(4) 0.0287(14) Uani 1 1 d .
N3 N 1.7500(6) -0.1195(3) 0.0504(3) 0.0314(12) Uani 1 1 d .
C3 C 1.4575(8) -0.1528(4) -0.1400(4) 0.0416(17) Uani 1 1 d .
H3A H 1.4130 -0.2019 -0.1515 0.062 Uiso 1 1 calc R
H3B H 1.4972 -0.1355 -0.1932 0.062 Uiso 1 1 calc R
H3C H 1.3778 -0.1190 -0.1262 0.062 Uiso 1 1 calc R
Cl3 Cl 1.2903(2) -0.06978(9) 0.03447(13) 0.0484(4) Uani 1 1 d .
C4 C 1.9226(9) -0.2293(4) 0.0810(5) 0.0479(19) Uani 1 1 d .
H4A H 1.9250 -0.2810 0.0630 0.072 Uiso 1 1 calc R
H4B H 1.9125 -0.2265 0.1444 0.072 Uiso 1 1 calc R
H4C H 2.0183 -0.2051 0.0717 0.072 Uiso 1 1 calc R
Cl4 Cl 0.8759(3) -0.07083(14) -0.15579(19) 0.0859(8) Uani 1 1 d .
C5 C 1.8486(8) -0.0776(4) 0.1226(5) 0.0480(19) Uani 1 1 d .
H5A H 1.9532 -0.0735 0.1084 0.072 Uiso 1 1 calc R
H5B H 1.8519 -0.1034 0.1796 0.072 Uiso 1 1 calc R
H5C H 1.8053 -0.0284 0.1271 0.072 Uiso 1 1 calc R
Cl5 Cl 1.0963(3) -0.12489(16) -0.27030(16) 0.0846(8) Uani 1 1 d .
C6 C 1.6001(8) -0.3910(3) 0.0053(4) 0.0342(15) Uani 1 1 d .
C7 C 1.4623(8) -0.3490(4) -0.0356(4) 0.0367(15) Uani 1 1 d .
C8 C 1.4273(7) -0.3685(3) -0.1296(4) 0.0359(15) Uani 1 1 d .
C9 C 1.5383(8) -0.4258(3) -0.1481(4) 0.0348(15) Uani 1 1 d .
C10 C 1.6401(8) -0.4412(3) -0.0649(5) 0.0404(16) Uani 1 1 d .
C11 C 1.6684(10) -0.3949(4) 0.1039(5) 0.060(2) Uani 1 1 d .
H11A H 1.6507 -0.3482 0.1328 0.090 Uiso 1 1 calc R
H11B H 1.7795 -0.4042 0.1101 0.090 Uiso 1 1 calc R
H11C H 1.6191 -0.4348 0.1323 0.090 Uiso 1 1 calc R
C12 C 1.3687(9) -0.2980(4) 0.0159(5) 0.056(2) Uani 1 1 d .
H12A H 1.3132 -0.2620 -0.0254 0.084 Uiso 1 1 calc R
H12B H 1.4385 -0.2724 0.0628 0.084 Uiso 1 1 calc R
H12C H 1.2946 -0.3271 0.0431 0.084 Uiso 1 1 calc R
C13 C 1.2906(9) -0.3432(4) -0.1989(5) 0.058(2) Uani 1 1 d .
H13A H 1.2382 -0.3022 -0.1745 0.087 Uiso 1 1 calc R
H13B H 1.2182 -0.3841 -0.2132 0.087 Uiso 1 1 calc R
H13C H 1.3281 -0.3273 -0.2534 0.087 Uiso 1 1 calc R
C14 C 1.5395(10) -0.4611(4) -0.2391(5) 0.057(2) Uani 1 1 d .
H14A H 1.6241 -0.4967 -0.2347 0.085 Uiso 1 1 calc R
H14B H 1.5539 -0.4231 -0.2828 0.085 Uiso 1 1 calc R
H14C H 1.4412 -0.4863 -0.2583 0.085 Uiso 1 1 calc R
C15 C 1.7757(10) -0.4958(4) -0.0514(6) 0.064(2) Uani 1 1 d .
H15A H 1.7378 -0.5447 -0.0391 0.096 Uiso 1 1 calc R
H15B H 1.8524 -0.4798 -0.0008 0.096 Uiso 1 1 calc R
H15C H 1.8232 -0.4975 -0.1056 0.096 Uiso 1 1 calc R
C16 C 0.9929(11) -0.1432(5) -0.1789(6) 0.072(2) Uani 1 1 d .
H16A H 0.9281 -0.1875 -0.1933 0.086 Uiso 1 1 calc R
H16B H 1.0682 -0.1541 -0.1245 0.086 Uiso 1 1 calc R

loop_
_atom_site_aniso_label
_atom_site_aniso_U_11
_atom_site_aniso_U_22
_atom_site_aniso_U_33
_atom_site_aniso_U_23
_atom_site_aniso_U_13
_atom_site_aniso_U_12
Ir1 0.03007(14) 0.01975(12) 0.03588(14) -0.00115(11) 0.01085(9) -0.00131(10)
Cl1 0.0339(10) 0.0475(11) 0.0929(15) -0.0079(10) 0.0257(10) 0.0000(8)
N1 0.033(3) 0.019(2) 0.035(3) 0.002(2) 0.002(2) 0.004(2)
C1 0.023(3) 0.019(3) 0.036(3) 0.002(2) 0.008(3) -0.001(2)
Pd2 0.0361(4) 0.0195(3) 0.0389(4) -0.0025(3) 0.0043(3) 0.0024(3)
Cl2 0.0765(15) 0.0441(11) 0.0438(10) 0.0051(8) 0.0258(10) -0.0032(9)
N2 0.030(3) 0.026(3) 0.041(3) -0.001(2) 0.004(2) 0.002(2)
C2 0.035(4) 0.021(3) 0.031(3) 0.001(2) 0.009(3) -0.001(3)
N3 0.034(3) 0.022(3) 0.039(3) -0.006(2) 0.007(2) 0.003(2)
C3 0.046(5) 0.032(4) 0.043(4) -0.002(3) -0.007(3) 0.002(3)
Cl3 0.0489(12) 0.0372(10) 0.0612(12) -0.0005(8) 0.0151(9) -0.0045(8)
C4 0.048(5) 0.036(4) 0.057(5) 0.002(3) 0.000(4) 0.013(3)
Cl4 0.0781(19) 0.0721(16) 0.114(2) -0.0180(14) 0.0336(15) -0.0199(13)
C5 0.052(5) 0.035(4) 0.055(5) -0.007(3) 0.002(4) -0.005(3)
Cl5 0.0577(16) 0.126(2) 0.0705(15) -0.0016(14) 0.0096(12) -0.0169(14)
C6 0.049(4) 0.021(3) 0.033(3) 0.003(3) 0.008(3) -0.007(3)
C7 0.034(4) 0.034(4) 0.044(4) 0.004(3) 0.012(3) -0.003(3)
C8 0.028(4) 0.037(4) 0.047(4) 0.000(3) 0.016(3) -0.008(3)
C9 0.036(4) 0.028(3) 0.040(4) -0.007(3) 0.006(3) -0.012(3)
C10 0.047(5) 0.025(3) 0.049(4) 0.002(3) 0.009(3) -0.006(3)
C11 0.074(6) 0.054(5) 0.050(5) 0.004(4) 0.002(4) -0.021(4)
C12 0.059(5) 0.053(5) 0.064(5) -0.015(4) 0.038(4) -0.009(4)
C13 0.035(5) 0.071(6) 0.065(5) 0.004(4) -0.003(4) -0.001(4)
C14 0.078(6) 0.043(4) 0.053(5) -0.017(4) 0.023(4) -0.020(4)
C15 0.061(6) 0.040(4) 0.091(6) 0.012(4) 0.016(5) 0.011(4)
C16 0.077(7) 0.060(6) 0.081(6) 0.001(5) 0.023(5) -0.005(5)

loop_
_atom_type_symbol
_atom_type_description
_atom_type_scat_dispersion_real
_atom_type_scat_dispersion_imag
_atom_type_scat_source
C C 0.0033 0.0016 'International Tables Vol C Tables 4.2.6.8 and 6.1.1.4'
H H 0.0000 0.0000 'International Tables Vol C Tables 4.2.6.8 and 6.1.1.4'
N N 0.0061 0.0033 'International Tables Vol C Tables 4.2.6.8 and 6.1.1.4'
Cl Cl 0.1484 0.1585 'International Tables Vol C Tables 4.2.6.8 and 6.1.1.4'
Pd Pd -0.9988 1.0072 'International Tables Vol C Tables 4.2.6.8 and 6.1.1.4'
Ir Ir -1.4442 7.9887 'International Tables Vol C Tables 4.2.6.8 and 6.1.1.4'

loop_
_geom_angle_atom_site_label_1
_geom_angle_atom_site_label_2
_geom_angle_atom_site_label_3
_geom_angle
_geom_angle_site_symmetry_1
_geom_angle_site_symmetry_3
C1 Ir1 C6 105.2(2) . .
C1 Ir1 C7 94.6(2) . .
C6 Ir1 C7 39.4(2) . .
C1 Ir1 C8 118.9(2) . .
C6 Ir1 C8 65.3(2) . .
C7 Ir1 C8 38.4(2) . .
C1 Ir1 C9 157.2(2) . .
C6 Ir1 C9 64.7(2) . .
C7 Ir1 C9 64.4(2) . .
C8 Ir1 C9 38.7(2) . .
C1 Ir1 C10 142.4(2) . .
C6 Ir1 C10 38.7(2) . .
C7 Ir1 C10 64.1(3) . .
C8 Ir1 C10 63.6(2) . .
C9 Ir1 C10 37.2(2) . .
C1 Ir1 Cl1 92.29(17) . .
C6 Ir1 Cl1 107.83(19) . .
C7 Ir1 Cl1 147.03(19) . .
C8 Ir1 Cl1 148.78(18) . .
C9 Ir1 Cl1 110.09(18) . .
C10 Ir1 Cl1 91.63(19) . .
C1 Ir1 Cl2 92.23(17) . .
C6 Ir1 Cl2 157.64(17) . .
C7 Ir1 Cl2 126.95(18) . .
C8 Ir1 Cl2 94.19(17) . .
C9 Ir1 Cl2 93.95(17) . .
C10 Ir1 Cl2 125.38(18) . .
Cl1 Ir1 Cl2 84.85(7) . .
C2 N1 C1 113.0(5) . .
C2 N1 C3 123.0(5) . .
C1 N1 C3 123.9(5) . .
N2 C1 N1 102.8(5) . .
N2 C1 Ir1 129.3(4) . .
N1 C1 Ir1 127.2(4) . .
C2 Pd2 C2 180.0(4) 3_855 .
C2 Pd2 Cl3 91.04(17) 3_855 .
C2 Pd2 Cl3 88.96(17) . .
C2 Pd2 Cl3 88.96(17) 3_855 3_855
C2 Pd2 Cl3 91.04(17) . 3_855
Cl3 Pd2 Cl3 180.00(11) . 3_855
C1 N2 N3 110.2(5) . .
C1 N2 C4 131.0(5) . .
N3 N2 C4 118.8(5) . .
N3 C2 N1 104.5(5) . .
N3 C2 Pd2 128.7(4) . .
N1 C2 Pd2 126.6(4) . .
C2 N3 N2 109.6(5) . .
C2 N3 C5 128.6(5) . .
N2 N3 C5 121.7(5) . .
C7 C6 C10 106.8(5) . .
C7 C6 C11 127.1(6) . .
C10 C6 C11 124.9(6) . .
C7 C6 Ir1 70.6(3) . .
C10 C6 Ir1 74.0(4) . .
C11 C6 Ir1 130.1(5) . .
C8 C7 C6 108.4(6) . .
C8 C7 C12 126.9(6) . .
C6 C7 C12 124.6(6) . .
C8 C7 Ir1 71.1(4) . .
C6 C7 Ir1 70.1(4) . .
C12 C7 Ir1 127.7(5) . .
C7 C8 C9 108.3(6) . .
C7 C8 C13 128.2(6) . .
C9 C8 C13 123.2(6) . .
C7 C8 Ir1 70.5(4) . .
C9 C8 Ir1 72.6(4) . .
C13 C8 Ir1 127.9(5) . .
C10 C9 C8 107.7(6) . .
C10 C9 C14 127.7(7) . .
C8 C9 C14 124.6(6) . .
C10 C9 Ir1 72.2(3) . .
C8 C9 Ir1 68.7(3) . .
C14 C9 Ir1 125.0(5) . .
C9 C10 C6 108.6(6) . .
C9 C10 C15 126.6(7) . .
C6 C10 C15 124.6(6) . .
C9 C10 Ir1 70.6(3) . .
C6 C10 Ir1 67.3(3) . .
C15 C10 Ir1 124.4(5) . .
Cl4 C16 Cl5 113.6(5) . .

loop_
_geom_bond_atom_site_label_1
_geom_bond_atom_site_label_2
_geom_bond_distance
_geom_bond_site_symmetry_2
Ir1 C1 2.029(6) .
Ir1 C6 2.150(6) .
Ir1 C7 2.157(6) .
Ir1 C8 2.166(6) .
Ir1 C9 2.218(6) .
Ir1 C10 2.240(6) .
Ir1 Cl1 2.3959(18) .
Ir1 Cl2 2.4241(17) .
N1 C2 1.372(7) .
N1 C1 1.381(7) .
N1 C3 1.453(8) .
C1 N2 1.336(7) .
Pd2 C2 2.038(6) 3_855
Pd2 C2 2.038(6) .
Pd2 Cl3 2.3159(18) .
Pd2 Cl3 2.3159(18) 3_855
N2 N3 1.395(6) .
N2 C4 1.457(8) .
C2 N3 1.311(7) .
N3 C5 1.461(8) .
Cl4 C16 1.705(9) .
Cl5 C16 1.768(9) .
C6 C7 1.451(9) .
C6 C10 1.456(9) .
C6 C11 1.488(9) .
C7 C8 1.421(9) .
C7 C12 1.503(9) .
C8 C9 1.455(9) .
C8 C13 1.503(9) .
C9 C10 1.422(9) .
C9 C14 1.491(9) .
C10 C15 1.507(9) .

loop_
_geom_torsion_atom_site_label_1
_geom_torsion_atom_site_label_2
_geom_torsion_atom_site_label_3
_geom_torsion_atom_site_label_4
_geom_torsion
_geom_torsion_site_symmetry_1
C2 N1 C1 N2 0.1(7) .
C3 N1 C1 N2 175.7(6) .
C2 N1 C1 Ir1 170.7(4) .
C3 N1 C1 Ir1 -13.6(8) .
C6 Ir1 C1 N2 61.7(6) .
C7 Ir1 C1 N2 100.2(6) .
C8 Ir1 C1 N2 131.5(5) .
C9 Ir1 C1 N2 121.9(7) .
C10 Ir1 C1 N2 48.2(7) .
Cl1 Ir1 C1 N2 -47.5(5) .
Cl2 Ir1 C1 N2 -132.4(5) .
C6 Ir1 C1 N1 -106.5(5) .
C7 Ir1 C1 N1 -68.0(5) .
C8 Ir1 C1 N1 -36.7(6) .
C9 Ir1 C1 N1 -46.3(9) .
C10 Ir1 C1 N1 -120.1(5) .
Cl1 Ir1 C1 N1 144.3(5) .
Cl2 Ir1 C1 N1 59.3(5) .
N1 C1 N2 N3 -0.2(6) .
Ir1 C1 N2 N3 -170.6(4) .
N1 C1 N2 C4 177.5(6) .
Ir1 C1 N2 C4 7.1(10) .
C1 N1 C2 N3 0.2(7) .
C3 N1 C2 N3 -175.5(6) .
C1 N1 C2 Pd2 -175.7(4) .
C3 N1 C2 Pd2 8.6(8) .
C2 Pd2 C2 N3 56(100) 3_855
Cl3 Pd2 C2 N3 -113.1(5) .
Cl3 Pd2 C2 N3 66.9(5) 3_855
C2 Pd2 C2 N1 -129(100) 3_855
Cl3 Pd2 C2 N1 61.8(5) .
Cl3 Pd2 C2 N1 -118.2(5) 3_855
N1 C2 N3 N2 -0.3(6) .
Pd2 C2 N3 N2 175.4(4) .
N1 C2 N3 C5 175.5(6) .
Pd2 C2 N3 C5 -8.8(10) .
C1 N2 N3 C2 0.4(7) .
C4 N2 N3 C2 -177.7(6) .
C1 N2 N3 C5 -175.7(6) .
C4 N2 N3 C5 6.2(9) .
C1 Ir1 C6 C7 78.4(4) .
C8 Ir1 C6 C7 -36.9(4) .
C9 Ir1 C6 C7 -79.8(4) .
C10 Ir1 C6 C7 -114.8(5) .
Cl1 Ir1 C6 C7 175.9(3) .
Cl2 Ir1 C6 C7 -61.8(6) .
C1 Ir1 C6 C10 -166.8(4) .
C7 Ir1 C6 C10 114.8(5) .
C8 Ir1 C6 C10 78.0(4) .
C9 Ir1 C6 C10 35.0(4) .
Cl1 Ir1 C6 C10 -69.3(4) .
Cl2 Ir1 C6 C10 53.0(7) .
C1 Ir1 C6 C11 -44.3(7) .
C7 Ir1 C6 C11 -122.7(8) .
C8 Ir1 C6 C11 -159.5(7) .
C9 Ir1 C6 C11 157.5(8) .
C10 Ir1 C6 C11 122.5(8) .
Cl1 Ir1 C6 C11 53.2(7) .
Cl2 Ir1 C6 C11 175.5(5) .
C10 C6 C7 C8 -4.6(7) .
C11 C6 C7 C8 -172.8(6) .
Ir1 C6 C7 C8 61.1(4) .
C10 C6 C7 C12 171.7(6) .
C11 C6 C7 C12 3.5(10) .
Ir1 C6 C7 C12 -122.6(7) .
C10 C6 C7 Ir1 -65.7(4) .
C11 C6 C7 Ir1 126.1(6) .
C1 Ir1 C7 C8 132.9(4) .
C6 Ir1 C7 C8 -118.6(5) .
C9 Ir1 C7 C8 -38.0(4) .
C10 Ir1 C7 C8 -79.5(4) .
Cl1 Ir1 C7 C8 -125.8(4) .
Cl2 Ir1 C7 C8 36.6(4) .
C1 Ir1 C7 C6 -108.6(4) .
C8 Ir1 C7 C6 118.6(5) .
C9 Ir1 C7 C6 80.6(4) .
C10 Ir1 C7 C6 39.1(3) .
Cl1 Ir1 C7 C6 -7.2(6) .
Cl2 Ir1 C7 C6 155.2(3) .
C1 Ir1 C7 C12 10.4(6) .
C6 Ir1 C7 C12 118.9(8) .
C8 Ir1 C7 C12 -122.5(8) .
C9 Ir1 C7 C12 -160.5(7) .
C10 Ir1 C7 C12 158.0(7) .
Cl1 Ir1 C7 C12 111.7(6) .
Cl2 Ir1 C7 C12 -85.9(6) .
C6 C7 C8 C9 2.7(7) .
C12 C7 C8 C9 -173.5(6) .
Ir1 C7 C8 C9 63.1(4) .
C6 C7 C8 C13 176.1(6) .
C12 C7 C8 C13 0.0(11) .
Ir1 C7 C8 C13 -123.4(7) .
C6 C7 C8 Ir1 -60.4(4) .
C12 C7 C8 Ir1 123.4(7) .
C1 Ir1 C8 C7 -56.6(4) .
C6 Ir1 C8 C7 37.8(4) .
C9 Ir1 C8 C7 117.5(5) .
C10 Ir1 C8 C7 80.8(4) .
Cl1 Ir1 C8 C7 121.6(4) .
Cl2 Ir1 C8 C7 -151.4(4) .
C1 Ir1 C8 C9 -174.0(3) .
C6 Ir1 C8 C9 -79.7(4) .
C7 Ir1 C8 C9 -117.5(5) .
C10 Ir1 C8 C9 -36.6(4) .
Cl1 Ir1 C8 C9 4.1(6) .
Cl2 Ir1 C8 C9 91.1(3) .
C1 Ir1 C8 C13 67.1(7) .
C6 Ir1 C8 C13 161.5(7) .
C7 Ir1 C8 C13 123.7(8) .
C9 Ir1 C8 C13 -118.8(8) .
C10 Ir1 C8 C13 -155.5(7) .
Cl1 Ir1 C8 C13 -114.7(6) .
Cl2 Ir1 C8 C13 -27.7(6) .
C7 C8 C9 C10 0.3(7) .
C13 C8 C9 C10 -173.5(6) .
Ir1 C8 C9 C10 62.1(4) .
C7 C8 C9 C14 179.6(6) .
C13 C8 C9 C14 5.8(10) .
Ir1 C8 C9 C14 -118.6(6) .
C7 C8 C9 Ir1 -61.8(4) .
C13 C8 C9 Ir1 124.4(6) .
C1 Ir1 C9 C10 -104.3(7) .
C6 Ir1 C9 C10 -36.4(4) .
C7 Ir1 C9 C10 -80.2(4) .
C8 Ir1 C9 C10 -117.9(6) .
Cl1 Ir1 C9 C10 64.4(4) .
Cl2 Ir1 C9 C10 150.4(4) .
C1 Ir1 C9 C8 13.6(8) .
C6 Ir1 C9 C8 81.5(4) .
C7 Ir1 C9 C8 37.7(4) .
C10 Ir1 C9 C8 117.9(6) .
Cl1 Ir1 C9 C8 -177.7(3) .
Cl2 Ir1 C9 C8 -91.8(3) .
C1 Ir1 C9 C14 131.7(7) .
C6 Ir1 C9 C14 -160.4(7) .
C7 Ir1 C9 C14 155.8(7) .
C8 Ir1 C9 C14 118.1(8) .
C10 Ir1 C9 C14 -124.0(8) .
Cl1 Ir1 C9 C14 -59.6(6) .
Cl2 Ir1 C9 C14 26.3(6) .
C8 C9 C10 C6 -3.2(7) .
C14 C9 C10 C6 177.5(6) .
Ir1 C9 C10 C6 56.6(4) .
C8 C9 C10 C15 -178.8(7) .
C14 C9 C10 C15 1.9(11) .
Ir1 C9 C10 C15 -118.9(7) .
C8 C9 C10 Ir1 -59.8(4) .
C14 C9 C10 Ir1 120.9(7) .
C7 C6 C10 C9 4.8(7) .
C11 C6 C10 C9 173.3(6) .
Ir1 C6 C10 C9 -58.6(4) .
C7 C6 C10 C15 -179.5(6) .
C11 C6 C10 C15 -11.0(10) .
Ir1 C6 C10 C15 117.1(7) .
C7 C6 C10 Ir1 63.4(4) .
C11 C6 C10 Ir1 -128.1(7) .
C1 Ir1 C10 C9 142.0(4) .
C6 Ir1 C10 C9 120.9(6) .
C7 Ir1 C10 C9 81.1(4) .
C8 Ir1 C10 C9 38.1(4) .
Cl1 Ir1 C10 C9 -122.1(4) .
Cl2 Ir1 C10 C9 -37.2(5) .
C1 Ir1 C10 C6 21.1(6) .
C7 Ir1 C10 C6 -39.8(4) .
C8 Ir1 C10 C6 -82.7(4) .
C9 Ir1 C10 C6 -120.9(6) .
Cl1 Ir1 C10 C6 117.0(4) .
Cl2 Ir1 C10 C6 -158.1(3) .
C1 Ir1 C10 C15 -96.3(7) .
C6 Ir1 C10 C15 -117.4(8) .
C7 Ir1 C10 C15 -157.2(7) .
C8 Ir1 C10 C15 159.8(7) .
C9 Ir1 C10 C15 121.7(8) .
Cl1 Ir1 C10 C15 -0.4(6) .
Cl2 Ir1 C10 C15 84.5(6) .
